data_2215781
loop_
_publ_author_name
'Qiu, Xiao-Yang'
'Luo, Zhi-Gang'

_publ_section_title
;
 <i>S</i>-Benzyl 3-(2-bromobenzylidene)dithiocarbazate
;
_journal_coeditor_code BI2244
_journal_issue 11
_journal_name_full 'Acta Crystallographica Section E'
_journal_page_first o4339
_journal_page_last o4339
_journal_paper_doi 10.1107/S1600536807050209
_journal_volume 63
_journal_year 2007
_chemical_formula_iupac 'C15 H13 Br N2 S2'
_chemical_formula_moiety 'C15 H13 Br N2 S2'
_chemical_formula_sum 'C15 H13 Br N2 S2'
_chemical_formula_weight 365.30
_chemical_name_systematic
;
<i>S</i>-Benzyl 3-(2-bromobenzylidene)dithiocarbazate
;
_space_group_IT_number 14
_symmetry_cell_setting monoclinic
_symmetry_space_group_name_Hall '-P 2yn'
_symmetry_space_group_name_H-M 'P 1 21/n 1'
_atom_sites_solution_hydrogens geom
_atom_sites_solution_primary direct
_atom_sites_solution_secondary difmap
_audit_creation_method SHELXL-97
_cell_angle_alpha 90.00
_cell_angle_beta 92.432(5)
_cell_angle_gamma 90.00
_cell_formula_units_Z 8
_cell_length_a 22.465(6)
_cell_length_b 5.9323(17)
_cell_length_c 23.668(7)
_cell_measurement_reflns_used 3876
_cell_measurement_temperature 298(2)
_cell_measurement_theta_max 25
_cell_measurement_theta_min 4.2
_cell_volume 3151.4(15)
_computing_cell_refinement 'SAINT (Bruker, 1998)'
_computing_data_collection 'SMART (Bruker, 1998)'
_computing_data_reduction 'SAINT (Bruker, 1998)'
_computing_molecular_graphics 'SHELXTL (Bruker, 1997)'
_computing_publication_material 'SHELXTL (Bruker, 1997)'
_computing_structure_refinement 'SHELXL97 (Sheldrick, 1997)'
_computing_structure_solution 'SHELXS97 (Sheldrick, 1997)'
_diffrn_ambient_temperature 298(2)
_diffrn_measured_fraction_theta_full 0.979
_diffrn_measured_fraction_theta_max 0.979
_diffrn_measurement_device_type 'Bruker SMART APEX CCD'
_diffrn_measurement_method \w
_diffrn_radiation_monochromator graphite
_diffrn_radiation_source 'fine-focus sealed tube'
_diffrn_radiation_type MoK\a
_diffrn_radiation_wavelength 0.71073
_diffrn_reflns_av_R_equivalents 0.1051
_diffrn_reflns_av_sigmaI/netI 0.1445
_diffrn_reflns_limit_h_max 26
_diffrn_reflns_limit_h_min -26
_diffrn_reflns_limit_k_max 6
_diffrn_reflns_limit_k_min -6
_diffrn_reflns_limit_l_max 27
_diffrn_reflns_limit_l_min -28
_diffrn_reflns_number 17549
_diffrn_reflns_theta_full 25.00
_diffrn_reflns_theta_max 25.00
_diffrn_reflns_theta_min 1.81
_diffrn_standards_number 0
_exptl_absorpt_coefficient_mu 2.864
_exptl_absorpt_correction_T_max 0.8469
_exptl_absorpt_correction_T_min 0.7250
_exptl_absorpt_correction_type multi-scan
_exptl_absorpt_process_details '(SADABS; Sheldrick, 1996)'
_exptl_crystal_colour yellow
_exptl_crystal_density_diffrn 1.540
_exptl_crystal_density_method 'not measured'
_exptl_crystal_description block
_exptl_crystal_F_000 1472
_exptl_crystal_size_max 0.12
_exptl_crystal_size_mid 0.07
_exptl_crystal_size_min 0.06
_refine_diff_density_max 0.259
_refine_diff_density_min -0.314
_refine_ls_extinction_method none
_refine_ls_goodness_of_fit_ref 0.792
_refine_ls_hydrogen_treatment constr
_refine_ls_matrix_type full
_refine_ls_number_parameters 361
_refine_ls_number_reflns 5399
_refine_ls_number_restraints 0
_refine_ls_restrained_S_all 0.792
_refine_ls_R_factor_all 0.1885
_refine_ls_R_factor_gt 0.0442
_refine_ls_shift/su_max 0.001
_refine_ls_shift/su_mean 0.000
_refine_ls_structure_factor_coef Fsqd
_refine_ls_weighting_details 'calc w=1/[\s^2^(Fo^2^)+(0.0502P)^2^] where P=(Fo^2^+2Fc^2^)/3'
_refine_ls_weighting_scheme calc
_refine_ls_wR_factor_gt 0.0877
_refine_ls_wR_factor_ref 0.1218
_reflns_number_gt 1750
_reflns_number_total 5399
_reflns_threshold_expression I>2\s(I)
_cod_data_source_file bi2244.cif
_cod_data_source_block I
_cod_original_cell_volume 3151.4(16)
_cod_original_sg_symbol_H-M 'P 21/n'
_cod_database_code 2215781
_cod_database_fobs_code 2215781

loop_
_symmetry_equiv_pos_as_xyz
'x, y, z'
'-x+1/2, y+1/2, -z+1/2'
'-x, -y, -z'
'x-1/2, -y-1/2, z-1/2'

loop_
_atom_site_type_symbol
_atom_site_label
_atom_site_fract_x
_atom_site_fract_y
_atom_site_fract_z
_atom_site_U_iso_or_equiv
_atom_site_adp_type
_atom_site_calc_flag
_atom_site_refinement_flags
_atom_site_occupancy
Br Br1 0.38156(4) 0.81077(15) 1.06812(3) 0.1124(4) Uani d . 1
Br Br2 0.43680(3) 1.27449(14) 0.61505(4) 0.1031(3) Uani d . 1
C C1 0.3175(3) 0.7293(14) 1.0175(3) 0.077(2) Uani d . 1
C C2 0.3203(3) 0.5446(11) 0.9824(3) 0.0654(18) Uani d . 1
C C3 0.2709(3) 0.4962(12) 0.9467(3) 0.083(2) Uani d . 1
H H3A 0.2711 0.3699 0.9234 0.099 Uiso calc R 1
C C4 0.2221(3) 0.6354(15) 0.9459(3) 0.102(3) Uani d . 1
H H4A 0.1900 0.6046 0.9210 0.123 Uiso calc R 1
C C5 0.2195(4) 0.8175(14) 0.9808(3) 0.101(3) Uani d . 1
H H5A 0.1856 0.9074 0.9811 0.122 Uiso calc R 1
C C6 0.2683(4) 0.8640(13) 1.0155(3) 0.098(2) Uani d . 1
H H6A 0.2679 0.9915 1.0383 0.117 Uiso calc R 1
C C7 0.3727(3) 0.3955(12) 0.9836(3) 0.0703(19) Uani d . 1
H H7A 0.4027 0.4135 1.0115 0.084 Uiso calc R 1
C C8 0.4342(2) -0.0640(12) 0.9179(2) 0.0659(18) Uani d . 1
C C9 0.4007(3) -0.3370(11) 0.8268(3) 0.085(2) Uani d . 1
H H9A 0.4418 -0.3170 0.8168 0.102 Uiso calc R 1
H H9B 0.3984 -0.4707 0.8502 0.102 Uiso calc R 1
C C10 0.3617(3) -0.3658(12) 0.7741(3) 0.0601(17) Uani d . 1
C C11 0.3642(3) -0.2141(12) 0.7310(3) 0.082(2) Uani d . 1
H H11A 0.3881 -0.0868 0.7353 0.098 Uiso calc R 1
C C12 0.3316(4) -0.2477(14) 0.6813(3) 0.101(3) Uani d . 1
H H12A 0.3339 -0.1448 0.6518 0.121 Uiso calc R 1
C C13 0.2960(3) -0.4325(18) 0.6755(3) 0.100(3) Uani d . 1
H H13A 0.2736 -0.4542 0.6420 0.120 Uiso calc R 1
C C14 0.2928(3) -0.5855(13) 0.7178(4) 0.091(2) Uani d . 1
H H14A 0.2681 -0.7108 0.7134 0.110 Uiso calc R 1
C C15 0.3257(3) -0.5547(12) 0.7667(3) 0.075(2) Uani d . 1
H H15A 0.3241 -0.6611 0.7955 0.090 Uiso calc R 1
C C16 0.4832(3) 1.1731(14) 0.6791(3) 0.0723(19) Uani d . 1
C C17 0.5172(3) 0.9776(13) 0.6768(3) 0.075(2) Uani d . 1
C C18 0.5487(3) 0.9139(13) 0.7264(3) 0.095(2) Uani d . 1
H H18A 0.5725 0.7855 0.7268 0.114 Uiso calc R 1
C C19 0.5445(4) 1.0426(17) 0.7755(3) 0.109(3) Uani d . 1
H H19A 0.5650 0.9970 0.8085 0.131 Uiso calc R 1
C C20 0.5111(4) 1.2324(16) 0.7760(3) 0.106(3) Uani d . 1
H H20A 0.5088 1.3171 0.8088 0.128 Uiso calc R 1
C C21 0.4808(3) 1.2978(12) 0.7275(4) 0.092(2) Uani d . 1
H H21A 0.4581 1.4291 0.7274 0.110 Uiso calc R 1
C C22 0.5213(3) 0.8447(12) 0.6253(3) 0.071(2) Uani d . 1
H H22A 0.4955 0.8756 0.5946 0.085 Uiso calc R 1
C C23 0.5898(3) 0.3934(12) 0.5621(2) 0.0720(19) Uani d . 1
C C24 0.6815(3) 0.0966(11) 0.5928(2) 0.080(2) Uani d . 1
H H24A 0.6555 -0.0333 0.5882 0.096 Uiso calc R 1
H H24B 0.6974 0.1321 0.5563 0.096 Uiso calc R 1
C C25 0.7320(3) 0.0452(14) 0.6356(3) 0.075(2) Uani d . 1
C C26 0.7806(4) 0.1761(14) 0.6396(3) 0.127(3) Uani d . 1
H H26A 0.7831 0.3018 0.6163 0.153 Uiso calc R 1
C C27 0.8270(4) 0.1273(18) 0.6777(4) 0.144(4) Uani d . 1
H H27A 0.8600 0.2217 0.6803 0.173 Uiso calc R 1
C C28 0.8248(4) -0.0578(18) 0.7116(3) 0.110(3) Uani d . 1
H H28A 0.8560 -0.0904 0.7374 0.133 Uiso calc R 1
C C29 0.7776(5) -0.1902(14) 0.7070(3) 0.111(3) Uani d . 1
H H29A 0.7761 -0.3192 0.7293 0.133 Uiso calc R 1
C C30 0.7304(3) -0.1405(13) 0.6698(3) 0.084(2) Uani d . 1
H H30A 0.6972 -0.2341 0.6680 0.101 Uiso calc R 1
N N1 0.3769(2) 0.2421(10) 0.9464(2) 0.0724(15) Uani d . 1
N N2 0.4263(2) 0.1106(10) 0.9516(2) 0.0770(16) Uani d . 1
H H2 0.4532 0.1415 0.9774 0.092 Uiso calc R 1
N N3 0.5589(2) 0.6892(10) 0.6216(2) 0.0774(17) Uani d . 1
N N4 0.5567(2) 0.5759(10) 0.5714(2) 0.0795(17) Uani d . 1
H H4 0.5329 0.6239 0.5446 0.095 Uiso calc R 1
S S1 0.49163(8) -0.2385(3) 0.92583(7) 0.0950(7) Uani d . 1
S S2 0.37642(7) -0.0936(3) 0.86578(7) 0.0773(6) Uani d . 1
S S3 0.58178(8) 0.2452(3) 0.50331(7) 0.0931(6) Uani d . 1
S S4 0.64041(7) 0.3345(3) 0.61861(7) 0.0773(5) Uani d . 1

loop_
_atom_site_aniso_label
_atom_site_aniso_U_11
_atom_site_aniso_U_22
_atom_site_aniso_U_33
_atom_site_aniso_U_12
_atom_site_aniso_U_13
_atom_site_aniso_U_23
Br1 0.1210(7) 0.1233(8) 0.0901(6) 0.0066(6) -0.0297(5) -0.0369(5)
Br2 0.0768(5) 0.1047(7) 0.1263(7) 0.0116(5) -0.0130(5) 0.0037(5)
C1 0.080(5) 0.100(7) 0.052(4) 0.017(5) 0.001(4) -0.007(4)
C2 0.084(5) 0.058(5) 0.053(4) 0.017(4) -0.006(4) -0.004(4)
C3 0.083(5) 0.091(6) 0.072(5) 0.005(5) -0.016(4) -0.027(4)
C4 0.079(6) 0.107(7) 0.118(7) 0.039(5) -0.022(5) -0.008(6)
C5 0.100(7) 0.087(7) 0.117(7) 0.044(5) -0.002(5) -0.019(5)
C6 0.112(7) 0.096(7) 0.083(6) 0.020(6) -0.004(5) -0.027(5)
C7 0.074(5) 0.065(5) 0.071(5) 0.007(4) -0.014(4) 0.004(4)
C8 0.051(4) 0.082(5) 0.064(4) 0.013(4) -0.013(3) -0.012(4)
C9 0.074(5) 0.084(5) 0.095(5) 0.026(4) -0.018(4) -0.022(4)
C10 0.063(4) 0.057(5) 0.060(5) 0.014(4) -0.004(4) -0.002(4)
C11 0.092(5) 0.080(6) 0.073(5) -0.024(4) -0.009(4) 0.005(5)
C12 0.129(7) 0.091(7) 0.082(6) 0.004(6) -0.005(5) 0.018(5)
C13 0.097(7) 0.128(9) 0.071(6) 0.023(6) -0.031(5) -0.027(6)
C14 0.067(5) 0.077(6) 0.127(7) -0.009(4) -0.023(5) -0.012(6)
C15 0.084(5) 0.057(6) 0.084(6) -0.001(4) -0.001(4) 0.013(4)
C16 0.062(5) 0.069(6) 0.085(6) -0.019(4) 0.001(4) -0.007(5)
C17 0.078(5) 0.065(6) 0.082(6) -0.005(4) -0.002(5) -0.012(5)
C18 0.103(6) 0.090(6) 0.091(6) 0.022(5) -0.018(5) -0.011(5)
C19 0.124(7) 0.122(8) 0.079(6) 0.014(6) -0.023(5) -0.026(6)
C20 0.109(7) 0.116(8) 0.093(7) 0.023(6) -0.006(5) -0.030(6)
C21 0.072(5) 0.083(6) 0.121(7) 0.000(4) 0.003(5) -0.010(6)
C22 0.063(5) 0.077(6) 0.070(5) -0.008(4) -0.014(4) -0.003(4)
C23 0.075(5) 0.078(6) 0.061(4) -0.012(4) -0.014(4) -0.009(4)
C24 0.087(5) 0.079(5) 0.073(5) 0.001(4) -0.008(4) -0.013(4)
C25 0.080(6) 0.071(6) 0.074(5) -0.003(5) -0.007(4) -0.010(5)
C26 0.123(7) 0.142(8) 0.112(7) -0.056(7) -0.055(6) 0.060(6)
C27 0.107(7) 0.183(11) 0.138(8) -0.075(7) -0.055(6) 0.060(7)
C28 0.100(7) 0.132(9) 0.097(7) 0.031(6) -0.026(6) 0.006(6)
C29 0.149(9) 0.088(7) 0.092(6) 0.008(7) -0.028(6) 0.021(5)
C30 0.090(6) 0.056(6) 0.106(6) -0.011(4) 0.004(5) -0.005(5)
N1 0.072(4) 0.071(4) 0.072(4) 0.026(3) -0.018(3) -0.016(3)
N2 0.061(4) 0.087(5) 0.081(4) 0.014(3) -0.025(3) -0.023(3)
N3 0.071(4) 0.081(5) 0.080(4) 0.004(3) -0.004(3) -0.010(4)
N4 0.088(4) 0.082(5) 0.067(4) 0.009(4) -0.021(3) -0.016(4)
S1 0.0782(13) 0.1111(17) 0.0922(14) 0.0329(12) -0.0366(11) -0.0305(12)
S2 0.0734(12) 0.0855(14) 0.0711(11) 0.0169(10) -0.0206(9) -0.0137(10)
S3 0.0904(13) 0.1104(17) 0.0763(12) 0.0126(12) -0.0227(10) -0.0276(12)
S4 0.0794(12) 0.0836(14) 0.0674(11) -0.0011(10) -0.0161(9) -0.0111(10)

loop_
_atom_type_symbol
_atom_type_description
_atom_type_scat_dispersion_real
_atom_type_scat_dispersion_imag
_atom_type_scat_source
C C 0.0033 0.0016 'International Tables Vol C Tables 4.2.6.8 and 6.1.1.4'
H H 0.0000 0.0000 'International Tables Vol C Tables 4.2.6.8 and 6.1.1.4'
N N 0.0061 0.0033 'International Tables Vol C Tables 4.2.6.8 and 6.1.1.4'
S S 0.1246 0.1234 'International Tables Vol C Tables 4.2.6.8 and 6.1.1.4'
Br Br -0.2901 2.4595 'International Tables Vol C Tables 4.2.6.8 and 6.1.1.4'

loop_
_geom_angle_atom_site_label_1
_geom_angle_atom_site_label_2
_geom_angle_atom_site_label_3
_geom_angle
C6 C1 C2 120.1(6)
C6 C1 Br1 117.8(6)
C2 C1 Br1 122.1(6)
C1 C2 C3 118.2(6)
C1 C2 C7 121.5(7)
C3 C2 C7 120.2(6)
C4 C3 C2 119.9(7)
C4 C3 H3A 120.0
C2 C3 H3A 120.0
C5 C4 C3 121.6(7)
C5 C4 H4A 119.2
C3 C4 H4A 119.2
C4 C5 C6 117.9(7)
C4 C5 H5A 121.0
C6 C5 H5A 121.0
C1 C6 C5 122.1(7)
C1 C6 H6A 119.0
C5 C6 H6A 119.0
N1 C7 C2 119.9(6)
N1 C7 H7A 120.0
C2 C7 H7A 120.0
N2 C8 S1 122.9(5)
N2 C8 S2 112.8(4)
S1 C8 S2 124.3(4)
C10 C9 S2 109.7(4)
C10 C9 H9A 109.7
S2 C9 H9A 109.7
C10 C9 H9B 109.7
S2 C9 H9B 109.7
H9A C9 H9B 108.2
C11 C10 C15 118.7(6)
C11 C10 C9 120.3(7)
C15 C10 C9 120.8(7)
C10 C11 C12 120.5(7)
C10 C11 H11A 119.7
C12 C11 H11A 119.7
C13 C12 C11 119.5(7)
C13 C12 H12A 120.2
C11 C12 H12A 120.2
C14 C13 C12 121.0(8)
C14 C13 H13A 119.5
C12 C13 H13A 119.5
C13 C14 C15 119.6(7)
C13 C14 H14A 120.2
C15 C14 H14A 120.2
C14 C15 C10 120.6(6)
C14 C15 H15A 119.7
C10 C15 H15A 119.7
C21 C16 C17 121.7(7)
C21 C16 Br2 117.2(7)
C17 C16 Br2 121.1(6)
C16 C17 C18 116.9(7)
C16 C17 C22 122.5(7)
C18 C17 C22 120.6(7)
C17 C18 C19 120.1(7)
C17 C18 H18A 119.9
C19 C18 H18A 119.9
C20 C19 C18 121.2(8)
C20 C19 H19A 119.4
C18 C19 H19A 119.4
C19 C20 C21 119.2(8)
C19 C20 H20A 120.4
C21 C20 H20A 120.4
C20 C21 C16 120.9(7)
C20 C21 H21A 119.5
C16 C21 H21A 119.5
N3 C22 C17 121.5(7)
N3 C22 H22A 119.2
C17 C22 H22A 119.2
N4 C23 S3 121.8(5)
N4 C23 S4 112.6(5)
S3 C23 S4 125.6(5)
C25 C24 S4 108.0(4)
C25 C24 H24A 110.1
S4 C24 H24A 110.1
C25 C24 H24B 110.1
S4 C24 H24B 110.1
H24A C24 H24B 108.4
C26 C25 C30 117.9(7)
C26 C25 C24 120.9(8)
C30 C25 C24 121.2(7)
C25 C26 C27 121.0(8)
C25 C26 H26A 119.5
C27 C26 H26A 119.5
C28 C27 C26 120.6(8)
C28 C27 H27A 119.7
C26 C27 H27A 119.7
C29 C28 C27 118.8(8)
C29 C28 H28A 120.6
C27 C28 H28A 120.6
C28 C29 C30 121.1(8)
C28 C29 H29A 119.4
C30 C29 H29A 119.4
C25 C30 C29 120.7(7)
C25 C30 H30A 119.7
C29 C30 H30A 119.7
C7 N1 N2 115.6(5)
C8 N2 N1 121.6(5)
C8 N2 H2 119.2
N1 N2 H2 119.2
C22 N3 N4 115.0(6)
C23 N4 N3 122.8(6)
C23 N4 H4 118.6
N3 N4 H4 118.6
C8 S2 C9 102.0(3)
C23 S4 C24 102.8(3)

loop_
_geom_bond_atom_site_label_1
_geom_bond_atom_site_label_2
_geom_bond_distance
Br1 C1 1.895(7)
Br2 C16 1.901(7)
C1 C6 1.363(8)
C1 C2 1.379(8)
C2 C3 1.396(7)
C2 C7 1.471(8)
C3 C4 1.372(8)
C3 H3A 0.930
C4 C5 1.362(9)
C4 H4A 0.930
C5 C6 1.370(8)
C5 H5A 0.930
C6 H6A 0.930
C7 N1 1.272(7)
C7 H7A 0.930
C8 N2 1.324(6)
C8 S1 1.659(6)
C8 S2 1.761(5)
C9 C10 1.502(7)
C9 S2 1.810(6)
C9 H9A 0.970
C9 H9B 0.970
C10 C11 1.363(8)
C10 C15 1.389(8)
C11 C12 1.373(9)
C11 H11A 0.930
C12 C13 1.360(9)
C12 H12A 0.930
C13 C14 1.356(9)
C13 H13A 0.930
C14 C15 1.359(8)
C14 H14A 0.930
C15 H15A 0.930
C16 C21 1.366(8)
C16 C17 1.391(8)
C17 C18 1.397(8)
C17 C22 1.457(8)
C18 C19 1.397(8)
C18 H18A 0.930
C19 C20 1.353(9)
C19 H19A 0.930
C20 C21 1.366(9)
C20 H20A 0.930
C21 H21A 0.930
C22 N3 1.257(7)
C22 H22A 0.930
C23 N4 1.338(7)
C23 S3 1.650(6)
C23 S4 1.752(6)
C24 C25 1.520(8)
C24 S4 1.808(6)
C24 H24A 0.970
C24 H24B 0.970
C25 C26 1.339(8)
C25 C30 1.369(8)
C26 C27 1.381(9)
C26 H26A 0.930
C27 C28 1.361(10)
C27 H27A 0.930
C28 C29 1.320(10)
C28 H28A 0.930
C29 C30 1.381(9)
C29 H29A 0.930
C30 H30A 0.930
N1 N2 1.359(6)
N2 H2 0.860
N3 N4 1.364(6)
N4 H4 0.860

loop_
_geom_hbond_atom_site_label_D
_geom_hbond_atom_site_label_H
_geom_hbond_atom_site_label_A
_geom_hbond_site_symmetry_A
_geom_hbond_distance_DH
_geom_hbond_distance_HA
_geom_hbond_distance_DA
_geom_hbond_angle_DHA
N4 H4 S3 3_666 0.86 2.88 3.669(5) 153.9
N2 H2 S1 3_657 0.86 2.62 3.455(5) 163.5

loop_
_geom_torsion_atom_site_label_1
_geom_torsion_atom_site_label_2
_geom_torsion_atom_site_label_3
_geom_torsion_atom_site_label_4
_geom_torsion
C6 C1 C2 C3 -2.4(10)
Br1 C1 C2 C3 179.6(5)
C6 C1 C2 C7 -179.9(6)
Br1 C1 C2 C7 2.1(9)
C1 C2 C3 C4 2.1(10)
C7 C2 C3 C4 179.7(6)
C2 C3 C4 C5 -2.3(12)
C3 C4 C5 C6 2.6(13)
C2 C1 C6 C5 2.8(11)
Br1 C1 C6 C5 -179.1(6)
C4 C5 C6 C1 -2.8(12)
C1 C2 C7 N1 -172.1(6)
C3 C2 C7 N1 10.5(10)
S2 C9 C10 C11 68.9(7)
S2 C9 C10 C15 -115.6(6)
C15 C10 C11 C12 0.0(10)
C9 C10 C11 C12 175.6(6)
C10 C11 C12 C13 0.9(11)
C11 C12 C13 C14 -0.8(12)
C12 C13 C14 C15 -0.3(12)
C13 C14 C15 C10 1.3(11)
C11 C10 C15 C14 -1.2(10)
C9 C10 C15 C14 -176.7(6)
C21 C16 C17 C18 0.2(10)
Br2 C16 C17 C18 -178.5(5)
C21 C16 C17 C22 -178.8(6)
Br2 C16 C17 C22 2.5(9)
C16 C17 C18 C19 0.9(10)
C22 C17 C18 C19 180.0(7)
C17 C18 C19 C20 -1.2(12)
C18 C19 C20 C21 0.4(13)
C19 C20 C21 C16 0.8(12)
C17 C16 C21 C20 -1.1(11)
Br2 C16 C21 C20 177.7(6)
C16 C17 C22 N3 169.0(6)
C18 C17 C22 N3 -10.0(10)
S4 C24 C25 C26 -75.2(8)
S4 C24 C25 C30 107.2(6)
C30 C25 C26 C27 -1.1(13)
C24 C25 C26 C27 -178.8(7)
C25 C26 C27 C28 1.1(15)
C26 C27 C28 C29 0.3(15)
C27 C28 C29 C30 -1.6(14)
C26 C25 C30 C29 -0.2(11)
C24 C25 C30 C29 177.5(6)
C28 C29 C30 C25 1.6(13)
C2 C7 N1 N2 -178.9(5)
S1 C8 N2 N1 -175.6(5)
S2 C8 N2 N1 2.7(8)
C7 N1 N2 C8 175.6(6)
C17 C22 N3 N4 178.6(5)
S3 C23 N4 N3 174.1(4)
S4 C23 N4 N3 -5.5(8)
C22 N3 N4 C23 -173.9(6)
N2 C8 S2 C9 178.8(5)
S1 C8 S2 C9 -2.9(5)
C10 C9 S2 C8 -170.6(5)
N4 C23 S4 C24 -176.3(5)
S3 C23 S4 C24 4.1(5)
C25 C24 S4 C23 173.6(5)

loop_
_cod_related_entry_id
_cod_related_entry_database
_cod_related_entry_code
1 ChemSpider 24738800
